data_2240793
loop_
_publ_author_name
'El Ajlaoui, Rahhal'
'Rakib, El Mostapha'
'Mojahidi, Souad'
'Saadi, Mohamed'
'El Ammari, Lahcen'

_publ_section_title
;
 Crystal structure of
 (<i>E</i>)-3-allyl-2-sulfanylidene-5-[(thiophen-2-yl)methylidene]thiazolidin-4-one
;
_journal_coeditor_code IM2466
_journal_issue 6
_journal_name_full 'Acta Crystallographica Section E'
_journal_page_first o433
_journal_page_last o434
_journal_paper_doi 10.1107/S2056989015010166
_journal_volume 71
_journal_year 2015
_chemical_formula_iupac 'C11 H9 N O S3'
_chemical_formula_moiety 'C11 H9 N O S3'
_chemical_formula_sum 'C11 H9 N O S3'
_chemical_formula_weight 267.37
_chemical_name_systematic (<i>E</i>)-3-Allyl-2-sulfanylidene-5-[(thiophen-2-yl)methylidene]thiazolidin-4-one
_space_group_crystal_system triclinic
_space_group_IT_number 2
_space_group_name_Hall '-P 1'
_space_group_name_H-M_alt 'P -1'
_symmetry_space_group_name_Hall '-P 1'
_symmetry_space_group_name_H-M 'P -1'
_atom_sites_solution_hydrogens geom
_audit_creation_method SHELXL-2013
_cell_angle_alpha 79.386(2)
_cell_angle_beta 80.104(2)
_cell_angle_gamma 68.9080(10)
_cell_formula_units_Z 2
_cell_length_a 6.7342(2)
_cell_length_b 7.3762(2)
_cell_length_c 13.2917(5)
_cell_measurement_reflns_used 3514
_cell_measurement_temperature 296(2)
_cell_measurement_theta_max 29.997
_cell_measurement_theta_min 2.986
_cell_volume 601.44(3)
_computing_cell_refinement
;
SAINT (Bruker, 2009)
;
_computing_data_collection
;
APEX2 (Bruker, 2009)
;
_computing_data_reduction
;
SAINT (Bruker, 2009)
;
_computing_molecular_graphics
;
ORTEPIII (Burnett & Johnson, 1996) and ORTEP-3 for Windows (Farrugia,
2012)
;
_computing_publication_material
;
PLATON (Spek, 2009) and publCIF (Westrip, 2010)
;
_computing_structure_refinement
;
SHELXL97 (Sheldrick, 2008)
;
_computing_structure_solution
;
SHELXS97 (Sheldrick, 2008)
;
_diffrn_ambient_temperature 296(2)
_diffrn_measured_fraction_theta_full 0.999
_diffrn_measured_fraction_theta_max 0.999
_diffrn_measurement_device_type 'Bruker X8 APEX'
_diffrn_measurement_method '\f and \w scans'
_diffrn_radiation_monochromator graphite
_diffrn_radiation_source 'fine-focus sealed tube'
_diffrn_radiation_type MoK\a
_diffrn_radiation_wavelength 0.71073
_diffrn_reflns_av_R_equivalents 0.0416
_diffrn_reflns_limit_h_max 9
_diffrn_reflns_limit_h_min -9
_diffrn_reflns_limit_k_max 10
_diffrn_reflns_limit_k_min -10
_diffrn_reflns_limit_l_max 18
_diffrn_reflns_limit_l_min -18
_diffrn_reflns_number 25223
_diffrn_reflns_theta_full 25.242
_diffrn_reflns_theta_max 29.997
_diffrn_reflns_theta_min 2.986
_exptl_absorpt_coefficient_mu 0.592
_exptl_absorpt_correction_T_max 0.7462
_exptl_absorpt_correction_T_min 0.6996
_exptl_absorpt_correction_type multi-scan
_exptl_absorpt_process_details
;
(SADABS; Bruker, 2009)
;
_exptl_crystal_colour yellow
_exptl_crystal_density_diffrn 1.476
_exptl_crystal_description Block
_exptl_crystal_F_000 276
_exptl_crystal_size_max 0.37
_exptl_crystal_size_mid 0.35
_exptl_crystal_size_min 0.28
_refine_diff_density_max 0.352
_refine_diff_density_min -0.258
_refine_ls_extinction_method none
_refine_ls_goodness_of_fit_ref 1.065
_refine_ls_hydrogen_treatment constr
_refine_ls_matrix_type full
_refine_ls_number_parameters 145
_refine_ls_number_reflns 3514
_refine_ls_number_restraints 0
_refine_ls_restrained_S_all 1.065
_refine_ls_R_factor_all 0.0677
_refine_ls_R_factor_gt 0.0427
_refine_ls_shift/su_max 0.000
_refine_ls_shift/su_mean 0.000
_refine_ls_structure_factor_coef Fsqd
_refine_ls_weighting_details 'w=1/[\s^2^(Fo^2^)+(0.0384P)^2^+0.3716P] where P=(Fo^2^+2Fc^2^)/3'
_refine_ls_weighting_scheme calc
_refine_ls_wR_factor_gt 0.0992
_refine_ls_wR_factor_ref 0.1112
_reflns_number_gt 2557
_reflns_number_total 3514
_reflns_threshold_expression I>2\s(I)
_cod_data_source_file im2466sup1.cif
_cod_data_source_block I
_cod_database_code 2240793
_shelx_space_group_comment
;
The symmetry employed for this shelxl refinement is uniquely defined
by the following loop, which should always be used as a source of
symmetry information in preference to the above space-group names.
They are only intended as comments.
;
_shelxl_version_number .2013

loop_
_space_group_symop_operation_xyz
'x, y, z'
'-x, -y, -z'

loop_
_atom_site_type_symbol
_atom_site_label
_atom_site_fract_x
_atom_site_fract_y
_atom_site_fract_z
_atom_site_U_iso_or_equiv
_atom_site_adp_type
_atom_site_calc_flag
_atom_site_occupancy
C C1 0.1345(4) 0.1860(4) 0.70306(19) 0.0518(6) Uani d 1
H H1 -0.0046 0.2033 0.7342 0.062 Uiso calc 1
C C2 0.3105(4) 0.0861(4) 0.75114(18) 0.0523(6) Uani d 1
H H2 0.3058 0.0267 0.8192 0.063 Uiso calc 1
C C3 0.5018(4) 0.0808(3) 0.68783(17) 0.0428(5) Uani d 1
H H3 0.6372 0.0182 0.7094 0.051 Uiso calc 1
C C4 0.4669(3) 0.1785(3) 0.59025(16) 0.0350(4) Uani d 1
C C5 0.6327(3) 0.1940(3) 0.50925(16) 0.0358(4) Uani d 1
H H5 0.7718 0.1321 0.5264 0.043 Uiso calc 1
C C6 0.6167(3) 0.2849(3) 0.41203(16) 0.0341(4) Uani d 1
C C7 0.8086(3) 0.2828(3) 0.33909(16) 0.0366(4) Uani d 1
C C8 0.5339(3) 0.4692(3) 0.23605(17) 0.0399(5) Uani d 1
C C9 0.9117(4) 0.4146(4) 0.15934(19) 0.0491(6) Uani d 1
H H9A 0.8550 0.5408 0.1181 0.059 Uiso calc 1
H H9B 1.0355 0.4141 0.1876 0.059 Uiso calc 1
C C10 0.9801(6) 0.2599(5) 0.0927(2) 0.0743(9) Uani d 1
H H10 0.8740 0.2392 0.0646 0.089 Uiso calc 1
C C11 1.1737(7) 0.1513(6) 0.0701(3) 0.1111(16) Uani d 1
H H11A 1.2845 0.1674 0.0967 0.133 Uiso calc 1
H H11B 1.2038 0.0562 0.0272 0.133 Uiso calc 1
N N1 0.7483(3) 0.3913(3) 0.24437(13) 0.0382(4) Uani d 1
O O1 0.9933(2) 0.2023(3) 0.35541(13) 0.0515(4) Uani d 1
S S1 0.19548(9) 0.27676(9) 0.57905(5) 0.04606(16) Uani d 1
S S2 0.38596(8) 0.41472(8) 0.35129(4) 0.03895(14) Uani d 1
S S3 0.41977(12) 0.59688(12) 0.13403(5) 0.0646(2) Uani d 1

loop_
_atom_site_aniso_label
_atom_site_aniso_U_11
_atom_site_aniso_U_22
_atom_site_aniso_U_33
_atom_site_aniso_U_12
_atom_site_aniso_U_13
_atom_site_aniso_U_23
C1 0.0437(13) 0.0519(14) 0.0552(15) -0.0171(11) 0.0135(11) -0.0117(11)
C2 0.0583(15) 0.0566(14) 0.0374(12) -0.0213(12) 0.0061(11) -0.0020(10)
C3 0.0425(12) 0.0437(12) 0.0389(11) -0.0123(10) -0.0042(9) -0.0028(9)
C4 0.0343(10) 0.0315(10) 0.0392(11) -0.0108(8) -0.0029(8) -0.0065(8)
C5 0.0316(10) 0.0343(10) 0.0406(11) -0.0101(8) -0.0032(8) -0.0054(8)
C6 0.0304(9) 0.0340(10) 0.0377(10) -0.0111(8) -0.0022(8) -0.0060(8)
C7 0.0337(10) 0.0393(11) 0.0389(11) -0.0156(9) -0.0002(8) -0.0077(9)
C8 0.0402(11) 0.0412(11) 0.0394(11) -0.0151(9) -0.0030(9) -0.0063(9)
C9 0.0447(13) 0.0555(14) 0.0469(13) -0.0242(11) 0.0066(10) -0.0024(10)
C10 0.084(2) 0.086(2) 0.0568(17) -0.0438(19) 0.0266(15) -0.0216(15)
C11 0.133(4) 0.086(3) 0.067(2) 0.002(2) 0.025(2) -0.0083(19)
N1 0.0360(9) 0.0424(9) 0.0370(9) -0.0165(8) 0.0006(7) -0.0051(7)
O1 0.0298(8) 0.0662(11) 0.0532(10) -0.0130(7) -0.0035(7) -0.0032(8)
S1 0.0340(3) 0.0453(3) 0.0515(3) -0.0083(2) -0.0008(2) -0.0031(2)
S2 0.0291(2) 0.0432(3) 0.0410(3) -0.0101(2) -0.0029(2) -0.0024(2)
S3 0.0557(4) 0.0842(5) 0.0448(4) -0.0184(4) -0.0133(3) 0.0101(3)

loop_
_atom_type_symbol
_atom_type_description
_atom_type_scat_dispersion_real
_atom_type_scat_dispersion_imag
_atom_type_scat_source
C C 0.0033 0.0016 'International Tables Vol C Tables 4.2.6.8 and 6.1.1.4'
H H 0.0000 0.0000 'International Tables Vol C Tables 4.2.6.8 and 6.1.1.4'
N N 0.0061 0.0033 'International Tables Vol C Tables 4.2.6.8 and 6.1.1.4'
O O 0.0106 0.0060 'International Tables Vol C Tables 4.2.6.8 and 6.1.1.4'
S S 0.1246 0.1234 'International Tables Vol C Tables 4.2.6.8 and 6.1.1.4'

loop_
_geom_angle_atom_site_label_1
_geom_angle_atom_site_label_2
_geom_angle_atom_site_label_3
_geom_angle
C2 C1 S1 112.36(18)
C2 C1 H1 123.8
S1 C1 H1 123.8
C1 C2 C3 113.0(2)
C1 C2 H2 123.5
C3 C2 H2 123.5
C4 C3 C2 112.6(2)
C4 C3 H3 123.7
C2 C3 H3 123.7
C3 C4 C5 124.61(19)
C3 C4 S1 110.43(16)
C5 C4 S1 124.96(16)
C6 C5 C4 129.47(19)
C6 C5 H5 115.3
C4 C5 H5 115.3
C5 C6 C7 121.35(19)
C5 C6 S2 128.78(16)
C7 C6 S2 109.86(15)
O1 C7 N1 123.06(19)
O1 C7 C6 126.9(2)
N1 C7 C6 110.02(17)
N1 C8 S3 126.87(17)
N1 C8 S2 110.96(16)
S3 C8 S2 122.17(13)
C10 C9 N1 113.0(2)
C10 C9 H9A 109.0
N1 C9 H9A 109.0
C10 C9 H9B 109.0
N1 C9 H9B 109.0
H9A C9 H9B 107.8
C11 C10 C9 125.3(4)
C11 C10 H10 117.4
C9 C10 H10 117.4
C10 C11 H11A 120.0
C10 C11 H11B 120.0
H11A C11 H11B 120.0
C8 N1 C7 116.63(17)
C8 N1 C9 122.99(19)
C7 N1 C9 120.37(18)
C1 S1 C4 91.64(11)
C8 S2 C6 92.49(10)

loop_
_geom_bond_atom_site_label_1
_geom_bond_atom_site_label_2
_geom_bond_distance
C1 C2 1.347(4)
C1 S1 1.701(3)
C1 H1 0.9300
C2 C3 1.405(3)
C2 H2 0.9300
C3 C4 1.377(3)
C3 H3 0.9300
C4 C5 1.433(3)
C4 S1 1.729(2)
C5 C6 1.344(3)
C5 H5 0.9300
C6 C7 1.473(3)
C6 S2 1.749(2)
C7 O1 1.208(2)
C7 N1 1.400(3)
C8 N1 1.364(3)
C8 S3 1.638(2)
C8 S2 1.743(2)
C9 C10 1.468(4)
C9 N1 1.468(3)
C9 H9A 0.9700
C9 H9B 0.9700
C10 C11 1.278(5)
C10 H10 0.9300
C11 H11A 0.9300
C11 H11B 0.9300

loop_
_geom_hbond_atom_site_label_D
_geom_hbond_atom_site_label_H
_geom_hbond_atom_site_label_A
_geom_hbond_site_symmetry_A
_geom_hbond_distance_DH
_geom_hbond_distance_HA
_geom_hbond_distance_DA
_geom_hbond_angle_DHA
C3 H3 O1 2_756 0.93 2.54 3.304(3) 139.7

_cod_database_fobs_code 2240793
